data_7217156
loop_
_publ_author_name
'Yang, Dan'
'Zhou, Hu'
'Yuan, Ai-Hua'
'Li, Yi-Zhi'

_publ_section_title
;
 Sandwich-like octacyanometalate-based cadmium assemblies with the
 4,4&#x2032;-dipyridyl sulfide ligand
;
_journal_issue 36
_journal_name_full CrystEngComm
_journal_page_first 8344
_journal_paper_doi 10.1039/C4CE00965G
_journal_volume 16
_journal_year 2014
_chemical_formula_moiety 'C66 H48 Cd3 N26 O4 S5 W2, 2(C2 H3 N), 4(H2 O)'
_chemical_formula_sum 'C70 H62 Cd3 N28 O8 S5 W2'
_chemical_formula_weight 2288.68
_chemical_name_systematic
; 
 ? 
;
_space_group_IT_number 15
_symmetry_cell_setting monoclinic
_symmetry_space_group_name_Hall '-C 2yc'
_symmetry_space_group_name_H-M 'C 1 2/c 1'
_atom_sites_solution_hydrogens geom
_atom_sites_solution_primary direct
_atom_sites_solution_secondary difmap
_audit_creation_method SHELXL-97
_cell_angle_alpha 90.00
_cell_angle_beta 104.334(3)
_cell_angle_gamma 90.00
_cell_formula_units_Z 4
_cell_length_a 38.4736(12)
_cell_length_b 12.0047(10)
_cell_length_c 19.0031(16)
_cell_measurement_reflns_used 9738
_cell_measurement_temperature 100(2)
_cell_measurement_theta_max 27.29
_cell_measurement_theta_min 2.21
_cell_volume 8503.6(10)
_computing_cell_refinement SMART
_computing_data_collection 'SMART (Bruker, 2000)'
_computing_data_reduction 'SAINT (Bruker, 2000)'
_computing_molecular_graphics SHELXTL
_computing_publication_material SHELXTL
_computing_structure_refinement SHELXTL
_computing_structure_solution 'SHELXTL (Bruker, 2000)'
_diffrn_ambient_temperature 100(2)
_diffrn_measured_fraction_theta_full 1.000
_diffrn_measured_fraction_theta_max 1.000
_diffrn_measurement_device_type 'Bruker Smart Apex CCD'
_diffrn_measurement_method 'phi and omega scans'
_diffrn_radiation_monochromator graphite
_diffrn_radiation_source 'sealed tube'
_diffrn_radiation_type MoK\a
_diffrn_radiation_wavelength 0.71073
_diffrn_reflns_av_R_equivalents 0.0229
_diffrn_reflns_av_sigmaI/netI 0.0393
_diffrn_reflns_limit_h_max 48
_diffrn_reflns_limit_h_min -49
_diffrn_reflns_limit_k_max 15
_diffrn_reflns_limit_k_min 0
_diffrn_reflns_limit_l_max 24
_diffrn_reflns_limit_l_min 0
_diffrn_reflns_number 42239
_diffrn_reflns_theta_full 27.44
_diffrn_reflns_theta_max 27.44
_diffrn_reflns_theta_min 1.09
_exptl_absorpt_coefficient_mu 3.624
_exptl_absorpt_correction_T_max 0.5615
_exptl_absorpt_correction_T_min 0.4767
_exptl_absorpt_correction_type multi-scan
_exptl_absorpt_process_details 'SADABS; Bruker, 2000'
_exptl_crystal_colour pale-yellow
_exptl_crystal_density_diffrn 1.788
_exptl_crystal_density_method 'not measured'
_exptl_crystal_description rod
_exptl_crystal_F_000 4456
_exptl_crystal_size_max 0.25
_exptl_crystal_size_mid 0.11
_exptl_crystal_size_min 0.10
_refine_diff_density_max 0.975
_refine_diff_density_min -0.957
_refine_diff_density_rms 0.233
_refine_ls_extinction_method none
_refine_ls_goodness_of_fit_ref 1.073
_refine_ls_hydrogen_treatment constr
_refine_ls_matrix_type full
_refine_ls_number_parameters 527
_refine_ls_number_reflns 9722
_refine_ls_number_restraints 0
_refine_ls_restrained_S_all 1.073
_refine_ls_R_factor_all 0.0464
_refine_ls_R_factor_gt 0.0461
_refine_ls_shift/su_max 0.000
_refine_ls_shift/su_mean 0.000
_refine_ls_structure_factor_coef Fsqd
_refine_ls_weighting_details 'calc w=1/[\s^2^(Fo^2^)+(0.08P)^2^+1.22P] where P=(Fo^2^+2Fc^2^)/3'
_refine_ls_weighting_scheme calc
_refine_ls_wR_factor_gt 0.1163
_refine_ls_wR_factor_ref 0.1164
_reflns_number_gt 8925
_reflns_number_total 9722
_reflns_threshold_expression >2sigma(I)
_cod_data_source_file c4ce00965g2.cif
_cod_data_source_block 1(yd064)
_cod_depositor_comments
;
The following automatic conversions were performed:

'_symmetry_cell_setting' value 'Monoclinic' changed to 'monoclinic'
according to
/usr/data/users/saulius/crontab/automatic-downloads/rss-feeds/RSC/lib/dictionaries/cif_core.dic
dictionary named 'cif_core.dic' version 2.4.2 from 2011-04-26.

Automatic conversion script
Id: cif_fix_values 2281 2013-09-26 08:29:07Z andrius 

 Adding full bibliography for 7217156--7217159.cif.
;
_cod_original_sg_symbol_H-M 'C2/c  '
_cod_database_code 7217156

loop_
_symmetry_equiv_pos_as_xyz
'x, y, z'
'-x, y, -z+1/2'
'x+1/2, y+1/2, z'
'-x+1/2, y+1/2, -z+1/2'
'-x, -y, -z'
'x, -y, z-1/2'
'-x+1/2, -y+1/2, -z'
'x+1/2, -y+1/2, z-1/2'

loop_
_atom_site_label
_atom_site_type_symbol
_atom_site_fract_x
_atom_site_fract_y
_atom_site_fract_z
_atom_site_U_iso_or_equiv
_atom_site_adp_type
_atom_site_occupancy
_atom_site_symmetry_multiplicity
_atom_site_calc_flag
_atom_site_refinement_flags
C1 C 0.08549(11) -0.0928(4) 0.0809(3) 0.0342(10) Uani 1 1 d .
C2 C 0.13309(13) -0.0045(4) 0.1865(3) 0.0336(9) Uani 1 1 d .
C3 C 0.18689(11) -0.1273(3) 0.1835(2) 0.0288(9) Uani 1 1 d .
C4 C 0.14978(12) -0.2046(4) 0.2703(2) 0.0296(8) Uani 1 1 d .
C5 C 0.16243(15) -0.3250(4) 0.1654(3) 0.0403(12) Uani 1 1 d .
C6 C 0.09684(14) -0.3110(4) 0.1017(3) 0.0392(11) Uani 1 1 d .
C7 C 0.08652(13) -0.1768(4) 0.2062(3) 0.0324(10) Uani 1 1 d .
C8 C 0.14504(11) -0.1665(4) 0.0543(2) 0.0260(8) Uani 1 1 d .
C9 C 0.12312(17) 0.4509(4) 0.2463(3) 0.0436(12) Uani 1 1 d .
H9A H 0.1263 0.4712 0.2010 0.052 Uiso 1 1 calc R
C10 C 0.10320(13) 0.5194(4) 0.2804(3) 0.0346(10) Uani 1 1 d .
H10A H 0.0927 0.5841 0.2578 0.041 Uiso 1 1 calc R
C11 C 0.09901(12) 0.4906(4) 0.3486(3) 0.0323(9) Uani 1 1 d .
C12 C 0.11405(12) 0.3925(4) 0.3811(3) 0.0309(9) Uani 1 1 d .
H12A H 0.1110 0.3725 0.4265 0.037 Uiso 1 1 calc R
C13 C 0.13371(13) 0.3238(4) 0.3459(2) 0.0294(9) Uani 1 1 d .
H13A H 0.1437 0.2582 0.3680 0.035 Uiso 1 1 calc R
C14 C 0.15531(11) 0.6422(4) 0.5576(3) 0.0315(9) Uani 1 1 d .
H14A H 0.1802 0.6349 0.5702 0.038 Uiso 1 1 calc R
C15 C 0.13590(13) 0.6056(4) 0.4905(3) 0.0338(10) Uani 1 1 d .
H15A H 0.1477 0.5740 0.4582 0.041 Uiso 1 1 calc R
C16 C 0.09855(12) 0.6160(4) 0.4710(2) 0.0316(9) Uani 1 1 d .
C17 C 0.08128(13) 0.6643(4) 0.5204(3) 0.0294(9) Uani 1 1 d .
H17A H 0.0564 0.6713 0.5084 0.035 Uiso 1 1 calc R
C18 C 0.10145(13) 0.7018(4) 0.5875(3) 0.0341(10) Uani 1 1 d .
H18A H 0.0900 0.7352 0.6199 0.041 Uiso 1 1 calc R
C19 C 0.24815(13) 0.1742(3) 0.1719(2) 0.0287(9) Uani 1 1 d .
H19A H 0.2593 0.2176 0.2116 0.034 Uiso 1 1 calc R
C20 C 0.26827(11) 0.1191(4) 0.1319(2) 0.0287(8) Uani 1 1 d .
H20A H 0.2931 0.1247 0.1454 0.034 Uiso 1 1 calc R
C21 C 0.25203(13) 0.0558(4) 0.0721(2) 0.0336(10) Uani 1 1 d .
C22 C 0.21471(12) 0.0443(4) 0.0511(2) 0.0273(8) Uani 1 1 d .
H22A H 0.2038 0.0005 0.0114 0.033 Uiso 1 1 calc R
C23 C 0.19432(12) 0.1004(4) 0.0912(2) 0.0293(8) Uani 1 1 d .
H23A H 0.1694 0.0952 0.0772 0.035 Uiso 1 1 calc R
C24 C 0.20495(12) -0.0561(4) -0.1611(3) 0.0325(9) Uani 1 1 d .
H24A H 0.1875 -0.0141 -0.1928 0.039 Uiso 1 1 calc R
C25 C 0.22638(13) -0.0069(4) -0.0997(2) 0.0302(9) Uani 1 1 d .
H25A H 0.2228 0.0670 -0.0885 0.036 Uiso 1 1 calc R
C26 C 0.25351(13) -0.0705(4) -0.0547(2) 0.0324(9) Uani 1 1 d .
C27 C 0.25887(13) -0.1817(4) -0.0675(3) 0.0373(12) Uani 1 1 d .
H27A H 0.2770 -0.2221 -0.0365 0.045 Uiso 1 1 calc R
C28 C 0.23612(13) -0.2323(4) -0.1288(3) 0.0332(10) Uani 1 1 d .
H28A H 0.2387 -0.3074 -0.1382 0.040 Uiso 1 1 calc R
C29 C 0.02999(15) 0.1406(5) 0.1465(3) 0.0432(12) Uani 1 1 d .
H29A H 0.0462 0.0820 0.1579 0.052 Uiso 1 1 calc R
C30 C 0.02836(14) 0.2198(5) 0.1986(3) 0.0426(12) Uani 1 1 d .
H30A H 0.0431 0.2133 0.2453 0.051 Uiso 1 1 calc R
C31 C 0.00486(16) 0.3088(4) 0.1815(3) 0.0439(13) Uani 1 1 d .
C32 C -0.01716(15) 0.3203(5) 0.1115(3) 0.0415(12) Uani 1 1 d .
H32A H -0.0327 0.3805 0.0997 0.050 Uiso 1 1 calc R
C33 C -0.01542(15) 0.2394(5) 0.0593(3) 0.0414(11) Uani 1 1 d .
H33A H -0.0296 0.2466 0.0122 0.050 Uiso 1 1 calc R
C34 C 0.10515(15) -0.0782(5) 0.4167(3) 0.0447(12) Uani 1 1 d .
H34A H 0.1216 -0.0483 0.4588 0.067 Uiso 1 1 calc R
H34B H 0.1182 -0.1180 0.3877 0.067 Uiso 1 1 calc R
H34C H 0.0888 -0.1281 0.4316 0.067 Uiso 1 1 calc R
C35 C 0.08538(17) 0.0110(5) 0.3748(3) 0.0500(14) Uani 1 1 d .
Cd1 Cd 0.173646(8) 0.24836(2) 0.218929(15) 0.02294(8) Uani 1 1 d .
Cd2 Cd 0.0000 0.0000 0.0000 0.02628(10) Uani 1 2 d S
N1 N 0.06038(10) -0.0501(3) 0.0437(2) 0.0319(8) Uani 1 1 d .
N2 N 0.13526(11) 0.0897(3) 0.2002(2) 0.0325(8) Uani 1 1 d .
N3 N 0.21631(10) -0.1040(3) 0.2034(2) 0.0315(8) Uani 1 1 d .
N4 N 0.16160(10) -0.2118(3) 0.3335(2) 0.0314(8) Uani 1 1 d .
N5 N 0.17952(12) -0.4028(3) 0.1688(3) 0.0380(9) Uani 1 1 d .
N6 N 0.07662(12) -0.3809(3) 0.0733(2) 0.0406(10) Uani 1 1 d .
N7 N 0.06217(11) -0.1827(3) 0.2349(2) 0.0322(9) Uani 1 1 d .
N8 N 0.15470(12) -0.1634(3) -0.0010(2) 0.0333(8) Uani 1 1 d .
N9 N 0.13835(11) 0.3529(3) 0.2785(2) 0.0282(7) Uani 1 1 d .
N10 N 0.13817(10) 0.6896(3) 0.60624(19) 0.0233(7) Uani 1 1 d .
N11 N 0.21044(12) 0.1638(3) 0.1518(2) 0.0294(8) Uani 1 1 d .
N12 N 0.20936(10) -0.1682(3) -0.1757(2) 0.0249(7) Uani 1 1 d .
N13 N 0.00745(11) 0.1484(4) 0.0775(2) 0.0370(9) Uani 1 1 d .
N14 N 0.06950(14) 0.0837(4) 0.3440(3) 0.0486(11) Uani 1 1 d .
O1W O 0.21140(8) 0.4002(2) 0.22610(18) 0.0287(6) Uani 1 1 d .
H1W1 H 0.2020 0.4494 0.1861 0.043 Uiso 1 1 d R
H1W2 H 0.2348 0.3750 0.2241 0.043 Uiso 1 1 d R
O2W O -0.01059(8) -0.1180(3) 0.08952(17) 0.0304(6) Uani 1 1 d .
H2W4 H -0.0149 -0.1921 0.0702 0.046 Uiso 1 1 d R
H2W6 H 0.0100 -0.1185 0.1302 0.046 Uiso 1 1 d R
O3W O 1.0000 0.6974(5) 0.2500 0.0388(11) Uani 1 2 d S
H3WA H 0.9825 0.7220 0.2172 0.058 Uiso 0.50 1 d PR
H3WB H 0.9935 0.6890 0.2893 0.058 Uiso 0.50 1 d PR
O4W O 0.00538(10) 0.6627(3) 0.1026(2) 0.0399(8) Uani 1 1 d .
H4WB H 0.0269 0.6458 0.1029 0.060 Uiso 1 1 d R
H4WC H -0.0085 0.6099 0.0835 0.060 Uiso 1 1 d R
O5W O 1.0000 0.9666(4) 0.2500 0.0406(12) Uani 1 2 d S
H5WB H 0.9805 0.9645 0.2633 0.061 Uiso 0.50 1 d PR
H5WC H 1.0176 0.9645 0.2872 0.061 Uiso 0.50 1 d PR
S1 S 0.07113(3) 0.57818(12) 0.38640(7) 0.0390(3) Uani 1 1 d .
S2 S 0.28164(3) -0.01327(10) 0.02750(7) 0.0345(2) Uani 1 1 d .
S3 S 0.0000 0.40766(16) 0.2500 0.0429(4) Uani 1 2 d S
W1 W 0.130366(4) -0.176153(12) 0.155137(9) 0.02269(7) Uani 1 1 d .

loop_
_atom_site_aniso_label
_atom_site_aniso_U_11
_atom_site_aniso_U_22
_atom_site_aniso_U_33
_atom_site_aniso_U_23
_atom_site_aniso_U_13
_atom_site_aniso_U_12
C1 0.0118(17) 0.033(2) 0.050(3) 0.0088(19) -0.0076(17) -0.0035(15)
C2 0.039(2) 0.022(2) 0.039(2) 0.0071(17) 0.0077(19) 0.0082(17)
C3 0.0228(19) 0.0216(19) 0.035(2) -0.0077(16) -0.0065(16) 0.0083(15)
C4 0.029(2) 0.032(2) 0.027(2) -0.0019(17) 0.0046(16) 0.0073(17)
C5 0.037(3) 0.031(3) 0.045(3) -0.0032(19) -0.005(2) 0.0144(18)
C6 0.028(2) 0.030(2) 0.050(3) -0.003(2) -0.010(2) -0.0049(17)
C7 0.023(2) 0.038(3) 0.033(2) 0.0031(17) 0.0021(18) 0.0043(16)
C8 0.0199(18) 0.031(2) 0.0210(18) -0.0076(14) -0.0073(15) -0.0010(14)
C9 0.064(3) 0.030(2) 0.037(3) 0.003(2) 0.014(2) 0.003(2)
C10 0.037(2) 0.0192(19) 0.051(3) 0.0072(18) 0.016(2) 0.0015(17)
C11 0.026(2) 0.037(2) 0.033(2) -0.0106(18) 0.0052(17) 0.0078(17)
C12 0.028(2) 0.034(2) 0.032(2) 0.0020(17) 0.0098(17) 0.0018(17)
C13 0.034(2) 0.033(2) 0.024(2) 0.0095(15) 0.0123(17) 0.0021(16)
C14 0.0175(18) 0.035(2) 0.039(2) -0.0075(19) 0.0017(16) 0.0014(16)
C15 0.033(2) 0.026(2) 0.042(2) -0.0233(18) 0.0066(18) 0.0035(17)
C16 0.027(2) 0.039(2) 0.0250(19) -0.0026(17) -0.0025(16) 0.0002(17)
C17 0.027(2) 0.029(2) 0.031(2) -0.0081(16) 0.0046(17) -0.0110(16)
C18 0.029(2) 0.026(2) 0.048(3) -0.0148(19) 0.0119(19) 0.0059(17)
C19 0.033(2) 0.029(2) 0.024(2) -0.0024(15) 0.0063(17) -0.0068(16)
C20 0.0214(18) 0.029(2) 0.034(2) -0.0085(17) 0.0044(16) -0.0075(15)
C21 0.035(2) 0.043(3) 0.026(2) -0.0064(18) 0.0130(17) -0.0096(19)
C22 0.032(2) 0.028(2) 0.0229(18) -0.0032(15) 0.0079(16) -0.0091(16)
C23 0.028(2) 0.032(2) 0.0243(19) -0.0068(16) 0.0012(15) 0.0000(16)
C24 0.028(2) 0.032(2) 0.033(2) -0.0007(18) -0.0015(17) 0.0043(17)
C25 0.038(2) 0.027(2) 0.027(2) -0.0020(16) 0.0085(18) -0.0072(17)
C26 0.036(2) 0.032(2) 0.028(2) -0.0099(17) 0.0059(17) -0.0120(18)
C27 0.027(2) 0.043(3) 0.036(2) -0.0191(19) -0.0029(19) 0.0172(18)
C28 0.031(2) 0.033(2) 0.034(2) -0.0120(18) 0.0036(18) 0.0118(18)
C29 0.038(3) 0.046(3) 0.043(3) 0.003(2) 0.004(2) 0.020(2)
C30 0.038(3) 0.067(4) 0.024(2) 0.010(2) 0.0079(19) 0.019(3)
C31 0.046(3) 0.029(2) 0.043(3) 0.004(2) -0.014(2) 0.003(2)
C32 0.031(3) 0.051(3) 0.037(3) 0.001(2) -0.001(2) 0.017(2)
C33 0.036(3) 0.056(3) 0.029(2) 0.002(2) 0.0034(19) 0.009(2)
C34 0.035(3) 0.044(3) 0.053(3) 0.010(2) 0.008(2) 0.014(2)
C35 0.054(3) 0.046(3) 0.053(3) 0.016(3) 0.020(3) 0.020(3)
Cd1 0.02757(16) 0.01751(15) 0.02312(15) 0.00130(9) 0.00511(12) 0.00135(10)
Cd2 0.0232(2) 0.0274(2) 0.0250(2) 0.00418(15) -0.00012(15) 0.00620(15)
N1 0.0265(18) 0.0173(16) 0.045(2) 0.0016(15) -0.0043(15) -0.0019(13)
N2 0.0328(19) 0.033(2) 0.0288(18) 0.0028(15) 0.0016(15) -0.0054(15)
N3 0.0199(16) 0.0337(19) 0.0356(19) 0.0005(15) -0.0031(14) -0.0051(14)
N4 0.0285(18) 0.036(2) 0.0298(18) 0.0129(16) 0.0064(15) 0.0115(16)
N5 0.034(2) 0.029(2) 0.054(3) 0.0078(18) 0.0190(19) 0.0050(16)
N6 0.036(2) 0.0287(19) 0.042(2) 0.0107(17) -0.0194(17) -0.0112(16)
N7 0.0244(18) 0.031(2) 0.042(2) 0.0087(15) 0.0098(16) 0.0123(14)
N8 0.034(2) 0.033(2) 0.0288(19) 0.0018(15) -0.0005(16) 0.0006(15)
N9 0.041(2) 0.0192(15) 0.0269(17) 0.0032(13) 0.0125(15) 0.0051(15)
N10 0.0258(17) 0.0218(15) 0.0212(15) 0.0046(12) 0.0039(13) 0.0026(12)
N11 0.039(2) 0.0268(17) 0.0243(17) -0.0023(13) 0.0119(16) -0.0011(15)
N12 0.0266(18) 0.0209(16) 0.0270(17) 0.0044(12) 0.0062(14) -0.0003(12)
N13 0.0259(19) 0.036(2) 0.040(2) -0.0008(17) -0.0078(16) 0.0022(16)
N14 0.056(3) 0.047(3) 0.044(2) 0.010(2) 0.016(2) 0.014(2)
O1W 0.0212(13) 0.0205(13) 0.0448(17) 0.0120(12) 0.0086(12) -0.0002(11)
O2W 0.0275(14) 0.0339(16) 0.0290(15) 0.0027(12) 0.0051(12) 0.0030(12)
O3W 0.035(3) 0.045(3) 0.039(3) 0.000 0.014(2) 0.000
O4W 0.0350(19) 0.048(2) 0.0389(19) 0.0165(15) 0.0134(15) 0.0116(15)
O5W 0.035(2) 0.027(2) 0.044(3) 0.000 -0.021(2) 0.000
S1 0.0291(5) 0.0504(7) 0.0344(6) -0.0172(5) 0.0016(4) 0.0103(5)
S2 0.0220(5) 0.0394(6) 0.0412(6) -0.0196(5) 0.0062(4) -0.0062(4)
S3 0.0483(10) 0.0383(9) 0.0412(9) 0.000 0.0096(8) 0.000
W1 0.01658(10) 0.01703(10) 0.03151(11) 0.00241(5) 0.00037(7) 0.00188(5)

loop_
_atom_type_symbol
_atom_type_description
_atom_type_scat_dispersion_real
_atom_type_scat_dispersion_imag
_atom_type_scat_source
C C 0.0033 0.0016 'International Tables Vol C Tables 4.2.6.8 and 6.1.1.4'
H H 0.0000 0.0000 'International Tables Vol C Tables 4.2.6.8 and 6.1.1.4'
N N 0.0061 0.0033 'International Tables Vol C Tables 4.2.6.8 and 6.1.1.4'
O O 0.0106 0.0060 'International Tables Vol C Tables 4.2.6.8 and 6.1.1.4'
S S 0.1246 0.1234 'International Tables Vol C Tables 4.2.6.8 and 6.1.1.4'
Cd Cd -0.8075 1.2024 'International Tables Vol C Tables 4.2.6.8 and 6.1.1.4'
W W -0.8490 6.8722 'International Tables Vol C Tables 4.2.6.8 and 6.1.1.4'

loop_
_geom_angle_atom_site_label_1
_geom_angle_atom_site_label_2
_geom_angle_atom_site_label_3
_geom_angle
_geom_angle_site_symmetry_1
_geom_angle_site_symmetry_3
N1 C1 W1 176.3(4) . .
N2 C2 W1 176.4(4) . .
N3 C3 W1 175.0(4) . .
N4 C4 W1 174.7(4) . .
N5 C5 W1 177.9(6) . .
N6 C6 W1 175.6(5) . .
N7 C7 W1 176.8(4) . .
N8 C8 W1 177.1(4) . .
N9 C9 C10 121.1(5) . .
N9 C9 H9A 119.4 . .
C10 C9 H9A 119.4 . .
C11 C10 C9 119.6(4) . .
C11 C10 H10A 120.2 . .
C9 C10 H10A 120.2 . .
C10 C11 C12 119.7(4) . .
C10 C11 S1 116.8(4) . .
C12 C11 S1 123.3(4) . .
C11 C12 C13 120.2(4) . .
C11 C12 H12A 119.9 . .
C13 C12 H12A 119.9 . .
N9 C13 C12 120.3(4) . .
N9 C13 H13A 119.8 . .
C12 C13 H13A 119.8 . .
C15 C14 N10 120.6(4) . .
C15 C14 H14A 119.7 . .
N10 C14 H14A 119.7 . .
C14 C15 C16 120.1(4) . .
C14 C15 H15A 119.9 . .
C16 C15 H15A 119.9 . .
C15 C16 C17 119.1(4) . .
C15 C16 S1 124.5(4) . .
C17 C16 S1 116.4(3) . .
C18 C17 C16 119.8(4) . .
C18 C17 H17A 120.1 . .
C16 C17 H17A 120.1 . .
N10 C18 C17 120.4(4) . .
N10 C18 H18A 119.8 . .
C17 C18 H18A 119.8 . .
C20 C19 N11 119.2(4) . .
C20 C19 H19A 120.4 . .
N11 C19 H19A 120.4 . .
C21 C20 C19 121.0(4) . .
C21 C20 H20A 119.5 . .
C19 C20 H20A 119.5 . .
C20 C21 C22 120.8(4) . .
C20 C21 S2 115.8(4) . .
C22 C21 S2 123.4(3) . .
C23 C22 C21 118.2(4) . .
C23 C22 H22A 120.9 . .
C21 C22 H22A 120.9 . .
N11 C23 C22 121.4(4) . .
N11 C23 H23A 119.3 . .
C22 C23 H23A 119.3 . .
C25 C24 N12 120.2(4) . .
C25 C24 H24A 119.9 . .
N12 C24 H24A 119.9 . .
C24 C25 C26 118.7(4) . .
C24 C25 H25A 120.6 . .
C26 C25 H25A 120.6 . .
C27 C26 C25 122.7(4) . .
C27 C26 S2 115.9(4) . .
C25 C26 S2 121.2(3) . .
C26 C27 C28 118.2(4) . .
C26 C27 H27A 120.9 . .
C28 C27 H27A 120.9 . .
C27 C28 N12 119.6(4) . .
C27 C28 H28A 120.2 . .
N12 C28 H28A 120.2 . .
N13 C29 C30 120.1(5) . .
N13 C29 H29A 120.0 . .
C30 C29 H29A 120.0 . .
C31 C30 C29 120.2(5) . .
C31 C30 H30A 119.9 . .
C29 C30 H30A 119.9 . .
C30 C31 C32 120.5(5) . .
C30 C31 S3 121.0(4) . .
C32 C31 S3 118.4(4) . .
C31 C32 C33 118.8(5) . .
C31 C32 H32A 120.6 . .
C33 C32 H32A 120.6 . .
N13 C33 C32 120.3(5) . .
N13 C33 H33A 119.8 . .
C32 C33 H33A 119.8 . .
C35 C34 H34A 109.5 . .
C35 C34 H34B 109.5 . .
H34A C34 H34B 109.5 . .
C35 C34 H34C 109.5 . .
H34A C34 H34C 109.5 . .
H34B C34 H34C 109.5 . .
N14 C35 C34 177.3(7) . .
O1W Cd1 N9 88.85(12) . .
O1W Cd1 N12 92.67(12) . 6_556
N9 Cd1 N12 95.44(13) . 6_556
O1W Cd1 N11 85.35(12) . .
N9 Cd1 N11 172.88(13) . .
N12 Cd1 N11 88.97(13) 6_556 .
O1W Cd1 N10 91.06(12) . 6_565
N9 Cd1 N10 89.72(13) . 6_565
N12 Cd1 N10 173.69(11) 6_556 6_565
N11 Cd1 N10 86.26(13) . 6_565
O1W Cd1 N2 174.66(13) . .
N9 Cd1 N2 95.08(14) . .
N12 Cd1 N2 90.57(13) 6_556 .
N11 Cd1 N2 90.46(14) . .
N10 Cd1 N2 85.35(13) 6_565 .
N13 Cd2 N13 180.00 5 .
N13 Cd2 O2W 91.16(14) 5 5
N13 Cd2 O2W 88.84(14) . 5
N13 Cd2 O2W 88.84(14) 5 .
N13 Cd2 O2W 91.16(14) . .
O2W Cd2 O2W 180.00 5 .
N13 Cd2 N1 89.06(14) 5 .
N13 Cd2 N1 90.94(14) . .
O2W Cd2 N1 94.47(12) 5 .
O2W Cd2 N1 85.54(12) . .
N13 Cd2 N1 90.94(14) 5 5
N13 Cd2 N1 89.06(14) . 5
O2W Cd2 N1 85.54(12) 5 5
O2W Cd2 N1 94.46(12) . 5
N1 Cd2 N1 180.00 . 5
C1 N1 Cd2 158.2(4) . .
C2 N2 Cd1 145.2(4) . .
C13 N9 C9 119.1(4) . .
C13 N9 Cd1 122.5(3) . .
C9 N9 Cd1 118.3(3) . .
C18 N10 C14 120.0(4) . .
C18 N10 Cd1 121.8(3) . 6_566
C14 N10 Cd1 118.2(3) . 6_566
C23 N11 C19 119.3(4) . .
C23 N11 Cd1 118.6(3) . .
C19 N11 Cd1 122.0(3) . .
C24 N12 C28 120.5(4) . .
C24 N12 Cd1 119.6(3) . 6
C28 N12 Cd1 119.9(3) . 6
C29 N13 C33 119.9(5) . .
C29 N13 Cd2 120.5(3) . .
C33 N13 Cd2 118.7(3) . .
Cd1 O1W H1W1 109.4 . .
Cd1 O1W H1W2 109.4 . .
H1W1 O1W H1W2 109.5 . .
Cd2 O2W H2W4 109.3 . .
Cd2 O2W H2W6 109.4 . .
H2W4 O2W H2W6 109.5 . .
H3WA O3W H3WB 109.5 . .
H4WB O4W H4WC 109.5 . .
H5WB O5W H5WC 109.5 . .
C16 S1 C11 103.8(2) . .
C21 S2 C26 105.8(2) . .
C31 S3 C31 97.8(4) . 2
C8 W1 C2 101.06(17) . .
C8 W1 C7 145.13(17) . .
C2 W1 C7 82.38(18) . .
C8 W1 C5 81.6(2) . .
C2 W1 C5 141.9(2) . .
C7 W1 C5 117.0(2) . .
C8 W1 C4 144.96(16) . .
C2 W1 C4 83.65(18) . .
C7 W1 C4 69.75(17) . .
C5 W1 C4 74.3(2) . .
C8 W1 C6 83.0(2) . .
C2 W1 C6 146.58(19) . .
C7 W1 C6 76.4(2) . .
C5 W1 C6 71.5(2) . .
C4 W1 C6 112.0(2) . .
C8 W1 C1 74.77(18) . .
C2 W1 C1 73.42(18) . .
C7 W1 C1 73.08(18) . .
C5 W1 C1 141.5(2) . .
C4 W1 C1 138.38(19) . .
C6 W1 C1 75.84(18) . .
C8 W1 C3 74.83(17) . .
C2 W1 C3 72.29(17) . .
C7 W1 C3 137.31(18) . .
C5 W1 C3 71.81(19) . .
C4 W1 C3 73.69(18) . .
C6 W1 C3 139.34(18) . .
C1 W1 C3 127.97(16) . .

loop_
_geom_bond_atom_site_label_1
_geom_bond_atom_site_label_2
_geom_bond_distance
_geom_bond_site_symmetry_2
C1 N1 1.165(6) .
C1 W1 2.183(4) .
C2 N2 1.159(6) .
C2 W1 2.141(5) .
C3 N3 1.136(6) .
C3 W1 2.187(4) .
C4 N4 1.177(6) .
C4 W1 2.158(4) .
C5 N5 1.135(6) .
C5 W1 2.152(5) .
C6 N6 1.180(6) .
C6 W1 2.160(5) .
C7 N7 1.198(7) .
C7 W1 2.144(5) .
C8 N8 1.199(6) .
C8 W1 2.131(5) .
C9 N9 1.387(6) .
C9 C10 1.389(7) .
C9 H9A 0.9300 .
C10 C11 1.388(7) .
C10 H10A 0.9300 .
C11 C12 1.388(7) .
C11 S1 1.776(4) .
C12 C13 1.397(6) .
C12 H12A 0.9300 .
C13 N9 1.382(5) .
C13 H13A 0.9300 .
C14 C15 1.380(6) .
C14 N10 1.384(6) .
C14 H14A 0.9300 .
C15 C16 1.398(6) .
C15 H15A 0.9300 .
C16 C17 1.403(6) .
C16 S1 1.751(4) .
C17 C18 1.393(7) .
C17 H17A 0.9300 .
C18 N10 1.376(6) .
C18 H18A 0.9300 .
C19 C20 1.381(6) .
C19 N11 1.411(6) .
C19 H19A 0.9300 .
C20 C21 1.381(6) .
C20 H20A 0.9300 .
C21 C22 1.399(6) .
C21 S2 1.784(5) .
C22 C23 1.395(6) .
C22 H22A 0.9300 .
C23 N11 1.392(5) .
C23 H23A 0.9300 .
C24 C25 1.383(6) .
C24 N12 1.393(6) .
C24 H24A 0.9300 .
C25 C26 1.400(7) .
C25 H25A 0.9300 .
C26 C27 1.382(6) .
C26 S2 1.802(4) .
C27 C28 1.409(6) .
C27 H27A 0.9300 .
C28 N12 1.411(6) .
C28 H28A 0.9300 .
C29 N13 1.385(7) .
C29 C30 1.386(8) .
C29 H29A 0.9300 .
C30 C31 1.385(7) .
C30 H30A 0.9300 .
C31 C32 1.396(7) .
C31 S3 1.806(6) .
C32 C33 1.401(8) .
C32 H32A 0.9300 .
C33 N13 1.392(7) .
C33 H33A 0.9300 .
C34 C35 1.434(7) .
C34 H34A 0.9600 .
C34 H34B 0.9600 .
C34 H34C 0.9600 .
C35 N14 1.141(7) .
Cd1 O1W 2.314(3) .
Cd1 N9 2.337(4) .
Cd1 N12 2.337(4) 6_556
Cd1 N11 2.357(4) .
Cd1 N10 2.357(4) 6_565
Cd1 N2 2.382(4) .
Cd2 N13 2.284(4) 5
Cd2 N13 2.284(4) .
Cd2 O2W 2.326(3) 5
Cd2 O2W 2.326(3) .
Cd2 N1 2.343(4) .
Cd2 N1 2.344(4) 5
N10 Cd1 2.357(4) 6_566
N12 Cd1 2.338(4) 6
O1W H1W1 0.9600 .
O1W H1W2 0.9600 .
O2W H2W4 0.9600 .
O2W H2W6 0.9600 .
O3W H3WA 0.8500 .
O3W H3WB 0.8500 .
O4W H4WB 0.8500 .
O4W H4WC 0.8500 .
O5W H5WB 0.8501 .
O5W H5WC 0.8499 .
S3 C31 1.806(6) 2

loop_
_geom_torsion_atom_site_label_1
_geom_torsion_atom_site_label_2
_geom_torsion_atom_site_label_3
_geom_torsion_atom_site_label_4
_geom_torsion
_geom_torsion_site_symmetry_1
_geom_torsion_site_symmetry_4
N9 C9 C10 C11 1.3(8) . .
C9 C10 C11 C12 -1.5(7) . .
C9 C10 C11 S1 -176.6(4) . .
C10 C11 C12 C13 0.9(7) . .
S1 C11 C12 C13 175.6(4) . .
C11 C12 C13 N9 0.0(7) . .
N10 C14 C15 C16 -0.1(8) . .
C14 C15 C16 C17 0.2(8) . .
C14 C15 C16 S1 177.3(4) . .
C15 C16 C17 C18 0.5(7) . .
S1 C16 C17 C18 -176.8(4) . .
C16 C17 C18 N10 -1.3(7) . .
N11 C19 C20 C21 1.1(7) . .
C19 C20 C21 C22 -1.0(7) . .
C19 C20 C21 S2 -178.3(4) . .
C20 C21 C22 C23 1.3(7) . .
S2 C21 C22 C23 178.4(4) . .
C21 C22 C23 N11 -1.7(7) . .
N12 C24 C25 C26 3.0(7) . .
C24 C25 C26 C27 -2.7(7) . .
C24 C25 C26 S2 -178.2(4) . .
C25 C26 C27 C28 0.5(8) . .
S2 C26 C27 C28 176.3(4) . .
C26 C27 C28 N12 1.4(8) . .
N13 C29 C30 C31 -1.6(9) . .
C29 C30 C31 C32 -0.7(10) . .
C29 C30 C31 S3 175.6(5) . .
C30 C31 C32 C33 0.9(10) . .
S3 C31 C32 C33 -175.5(5) . .
C31 C32 C33 N13 1.1(9) . .
N13 Cd2 N1 C1 -92.5(10) 5 .
N13 Cd2 N1 C1 87.5(10) . .
O2W Cd2 N1 C1 176.4(10) 5 .
O2W Cd2 N1 C1 -3.6(10) . .
N9 Cd1 N2 C2 -162.6(6) . .
N12 Cd1 N2 C2 -67.1(6) 6_556 .
N11 Cd1 N2 C2 21.9(6) . .
N10 Cd1 N2 C2 108.1(6) 6_565 .
C12 C13 N9 C9 -0.2(7) . .
C12 C13 N9 Cd1 176.3(3) . .
C10 C9 N9 C13 -0.4(8) . .
C10 C9 N9 Cd1 -177.1(4) . .
O1W Cd1 N9 C13 -116.7(4) . .
N12 Cd1 N9 C13 -24.1(4) 6_556 .
N10 Cd1 N9 C13 152.3(4) 6_565 .
N2 Cd1 N9 C13 67.0(4) . .
O1W Cd1 N9 C9 59.8(4) . .
N12 Cd1 N9 C9 152.4(4) 6_556 .
N10 Cd1 N9 C9 -31.2(4) 6_565 .
N2 Cd1 N9 C9 -116.5(4) . .
C17 C18 N10 C14 1.5(7) . .
C17 C18 N10 Cd1 179.9(3) . 6_566
C15 C14 N10 C18 -0.8(7) . .
C15 C14 N10 Cd1 -179.2(4) . 6_566
C22 C23 N11 C19 1.8(6) . .
C22 C23 N11 Cd1 -177.2(3) . .
C20 C19 N11 C23 -1.4(6) . .
C20 C19 N11 Cd1 177.6(3) . .
O1W Cd1 N11 C23 -139.3(3) . .
N12 Cd1 N11 C23 127.9(3) 6_556 .
N10 Cd1 N11 C23 -47.9(3) 6_565 .
N2 Cd1 N11 C23 37.4(3) . .
O1W Cd1 N11 C19 41.7(3) . .
N12 Cd1 N11 C19 -51.1(3) 6_556 .
N10 Cd1 N11 C19 133.1(3) 6_565 .
N2 Cd1 N11 C19 -141.6(3) . .
C25 C24 N12 C28 -1.2(7) . .
C25 C24 N12 Cd1 -178.7(3) . 6
C27 C28 N12 C24 -1.0(7) . .
C27 C28 N12 Cd1 176.4(4) . 6
C30 C29 N13 C33 3.7(9) . .
C30 C29 N13 Cd2 -165.4(5) . .
C32 C33 N13 C29 -3.4(8) . .
C32 C33 N13 Cd2 165.8(4) . .
O2W Cd2 N13 C29 -130.7(4) 5 .
O2W Cd2 N13 C29 49.3(4) . .
N1 Cd2 N13 C29 -36.3(4) . .
N1 Cd2 N13 C29 143.7(4) 5 .
O2W Cd2 N13 C33 60.1(4) 5 .
O2W Cd2 N13 C33 -119.9(4) . .
N1 Cd2 N13 C33 154.6(4) . .
N1 Cd2 N13 C33 -25.4(4) 5 .
C15 C16 S1 C11 17.2(5) . .
C17 C16 S1 C11 -165.7(4) . .
C10 C11 S1 C16 -125.4(4) . .
C12 C11 S1 C16 59.7(5) . .
C20 C21 S2 C26 -171.5(4) . .
C22 C21 S2 C26 11.2(5) . .
C27 C26 S2 C21 -129.9(4) . .
C25 C26 S2 C21 46.0(4) . .
C30 C31 S3 C31 -48.0(4) . 2
C32 C31 S3 C31 128.4(6) . 2
